data_4513813
loop_
_publ_author_name
'Espinosa-Jalapa, Noel \'Angel'
'Ke, Diandian'
'Nebra, Noel'
'Le Goanvic, Lucas'
'Mallet-Ladeira, Sonia'
'Monot, Julien'
'Martin-Vaca, Blanca'
'Bourissou, Didier'

_publ_section_title
;
 Correction to Enhanced Catalytic Performance of Indenediide Palladium
 Pincer Complexes for Cycloisomerization: Efficient Synthesis of
 Alkylidene Lactams
;
_journal_issue 3
_journal_name_full 'ACS Catalysis'
_journal_page_first 1565
_journal_paper_doi 10.1021/acscatal.6b00198
_journal_volume 6
_journal_year 2016
_chemical_compound_source 'synthesis as described'
_chemical_formula_moiety 'C13 H15 N O3 S'
_chemical_formula_sum 'C13 H15 N O3 S'
_chemical_formula_weight 265.32
_chemical_name_systematic
;
 ?
;
_space_group_IT_number 14
_symmetry_cell_setting monoclinic
_symmetry_Int_Tables_number 14
_symmetry_space_group_name_Hall '-P 2ybc'
_symmetry_space_group_name_H-M 'P 1 21/c 1'
_atom_sites_solution_hydrogens geom
_atom_sites_solution_primary direct
_atom_sites_solution_secondary difmap
_cell_angle_alpha 90
_cell_angle_beta 106.5230(10)
_cell_angle_gamma 90
_cell_formula_units_Z 4
_cell_length_a 15.7908(6)
_cell_length_b 6.1888(2)
_cell_length_c 13.6788(5)
_cell_measurement_reflns_used 9976
_cell_measurement_temperature 193(2)
_cell_measurement_theta_max 34.47
_cell_measurement_theta_min 3.56
_cell_measurement_wavelength 0.71073
_cell_volume 1281.57(8)
_computing_cell_refinement 'APEX2 and SAINT'
_computing_data_collection APEX2
_computing_data_reduction SAINT
_computing_molecular_graphics 'Ortep-3 for Windows (Farrugia, 1997)'
_computing_publication_material 'WinGX publication routines (Farrugia, 1999)'
_computing_structure_refinement 'SHELXL-97 (Sheldrick, 2008)'
_computing_structure_solution 'SHELXS-97 (Sheldrick, 2008)'
_diffrn_ambient_temperature 193(2)
_diffrn_measured_fraction_theta_full 0.999
_diffrn_measured_fraction_theta_max 0.999
_diffrn_measurement_device_type 'Bruker D8 VENTURE'
_diffrn_measurement_method 'phi and omega scans'
_diffrn_radiation_monochromator triumph
_diffrn_radiation_probe x-ray
_diffrn_radiation_source 'fine focus sealed tube'
_diffrn_radiation_type MoK\a
_diffrn_radiation_wavelength 0.71073
_diffrn_reflns_av_R_equivalents 0.024
_diffrn_reflns_av_unetI/netI 0.0141
_diffrn_reflns_limit_h_max 23
_diffrn_reflns_limit_h_min -23
_diffrn_reflns_limit_k_max 9
_diffrn_reflns_limit_k_min -9
_diffrn_reflns_limit_l_max 20
_diffrn_reflns_limit_l_min -19
_diffrn_reflns_number 44163
_diffrn_reflns_theta_full 31.5
_diffrn_reflns_theta_max 31.5
_diffrn_reflns_theta_min 3.01
_diffrn_standards_decay_% 0
_diffrn_standards_interval_count 0
_diffrn_standards_interval_time 0
_diffrn_standards_number 0
_exptl_absorpt_coefficient_mu 0.252
_exptl_absorpt_correction_T_max 0.7469
_exptl_absorpt_correction_T_min 0.6992
_exptl_absorpt_correction_type multi-scan
_exptl_absorpt_process_details 'SADABS (Bruker-AXS)'
_exptl_crystal_colour colourless
_exptl_crystal_density_diffrn 1.375
_exptl_crystal_density_method 'not measured'
_exptl_crystal_description block
_exptl_crystal_F_000 560
_exptl_crystal_size_max 0.28
_exptl_crystal_size_mid 0.22
_exptl_crystal_size_min 0.2
_refine_diff_density_max 0.438
_refine_diff_density_min -0.67
_refine_diff_density_rms 0.058
_refine_ls_extinction_method none
_refine_ls_goodness_of_fit_ref 1.049
_refine_ls_hydrogen_treatment constr
_refine_ls_matrix_type full
_refine_ls_number_parameters 193
_refine_ls_number_reflns 4248
_refine_ls_number_restraints 80
_refine_ls_restrained_S_all 1.095
_refine_ls_R_factor_all 0.0515
_refine_ls_R_factor_gt 0.0447
_refine_ls_shift/su_max 0.026
_refine_ls_shift/su_mean 0
_refine_ls_structure_factor_coef Fsqd
_refine_ls_weighting_details 'calc w=1/[\s^2^(Fo^2^)+(0.0664P)^2^+0.5368P] where P=(Fo^2^+2Fc^2^)/3'
_refine_ls_weighting_scheme calc
_refine_ls_wR_factor_gt 0.123
_refine_ls_wR_factor_ref 0.1299
_reflns_number_gt 3689
_reflns_number_total 4248
_reflns_threshold_expression >2sigma(I)
_cod_data_source_file cs6b00198_si_001.cif
_cod_data_source_block 2b
_cod_depositor_comments 'Adding full bibliography for 4513808--4513814.cif.'
_cod_original_cell_volume 1281.58(8)
_cod_original_sg_symbol_H-M 'P 21/c'
_cod_database_code 4513813

loop_
_symmetry_equiv_pos_as_xyz
'x, y, z'
'-x, y+1/2, -z+1/2'
'-x, -y, -z'
'x, -y-1/2, z-1/2'

loop_
_atom_site_label
_atom_site_type_symbol
_atom_site_fract_x
_atom_site_fract_y
_atom_site_fract_z
_atom_site_U_iso_or_equiv
_atom_site_adp_type
_atom_site_occupancy
_atom_site_symmetry_multiplicity
_atom_site_calc_flag
_atom_site_refinement_flags
_atom_site_disorder_assembly
_atom_site_disorder_group
C1 C 0.10771(10) 0.6270(3) 0.49077(11) 0.0398(3) Uani 1 1 d D . .
C5 C 0.16592(8) 0.6077(2) 0.34314(9) 0.0284(2) Uani 1 1 d D . .
C2 C 0.0334(2) 0.7590(7) 0.4117(3) 0.0400(8) Uani 0.599(10) 1 d PDU A 1
H2A H -0.006 0.657 0.364 0.048 Uiso 0.599(10) 1 calc PR A 1
H2B H -0.0026 0.8376 0.4488 0.048 Uiso 0.599(10) 1 calc PR A 1
C3 C 0.0714(4) 0.9221(10) 0.3502(5) 0.0446(11) Uani 0.599(10) 1 d PDU A 1
H3A H 0.0277 0.945 0.283 0.054 Uiso 0.599(10) 1 calc PR A 1
H3B H 0.0806 1.0623 0.3865 0.054 Uiso 0.599(10) 1 calc PR A 1
C4 C 0.1585(6) 0.8499(11) 0.3335(8) 0.0302(11) Uani 0.599(10) 1 d PDU A 1
H4A H 0.1609 0.8948 0.2648 0.036 Uiso 0.599(10) 1 calc PR A 1
H4B H 0.2085 0.9187 0.3847 0.036 Uiso 0.599(10) 1 calc PR A 1
C2' C 0.0578(4) 0.8133(8) 0.4508(6) 0.0483(13) Uani 0.401(10) 1 d PDU A 2
H2C H 0.0795 0.9336 0.4991 0.058 Uiso 0.401(10) 1 calc PR A 2
H2D H -0.0043 0.7857 0.4497 0.058 Uiso 0.401(10) 1 calc PR A 2
C3' C 0.0576(7) 0.8879(16) 0.3480(8) 0.0499(18) Uani 0.401(10) 1 d PDU A 2
H3C H 0.0461 1.0453 0.3423 0.06 Uiso 0.401(10) 1 calc PR A 2
H3D H 0.0096 0.8144 0.2961 0.06 Uiso 0.401(10) 1 calc PR A 2
C4' C 0.1449(10) 0.841(2) 0.3272(14) 0.041(2) Uani 0.401(10) 1 d PDU A 2
H4C H 0.1414 0.8816 0.2562 0.049 Uiso 0.401(10) 1 calc PR A 2
H4D H 0.1922 0.928 0.3736 0.049 Uiso 0.401(10) 1 calc PR A 2
C6 C 0.16935(10) 0.4704(3) 0.27024(10) 0.0391(3) Uani 1 1 d . A .
H6A H 0.1731 0.3195 0.2836 0.047 Uiso 1 1 calc R . .
H6B H 0.1681 0.5226 0.2045 0.047 Uiso 1 1 calc R . .
C7 C 0.30407(8) 0.5207(2) 0.61933(9) 0.0305(3) Uani 1 1 d . A .
C8 C 0.32300(9) 0.4280(3) 0.71527(10) 0.0355(3) Uani 1 1 d . . .
H8 H 0.301 0.2887 0.7242 0.043 Uiso 1 1 calc R . .
C9 C 0.37493(9) 0.5428(3) 0.79842(10) 0.0395(3) Uani 1 1 d . . .
H9 H 0.3885 0.4803 0.8645 0.047 Uiso 1 1 calc R . .
C10 C 0.40728(9) 0.7465(3) 0.78666(11) 0.0385(3) Uani 1 1 d . . .
C11 C 0.38703(10) 0.8357(3) 0.68903(13) 0.0410(3) Uani 1 1 d . . .
H11 H 0.4087 0.9753 0.68 0.049 Uiso 1 1 calc R . .
C12 C 0.33582(10) 0.7241(2) 0.60491(11) 0.0377(3) Uani 1 1 d . . .
H12 H 0.3227 0.7856 0.5387 0.045 Uiso 1 1 calc R . .
C13 C 0.46209(12) 0.8710(4) 0.87731(15) 0.0569(5) Uani 1 1 d . . .
H13A H 0.4231 0.9414 0.912 0.085 Uiso 1 1 calc R . .
H13B H 0.4968 0.9808 0.8543 0.085 Uiso 1 1 calc R . .
H13C H 0.502 0.7717 0.9246 0.085 Uiso 1 1 calc R . .
N1 N 0.16770(7) 0.53440(19) 0.44423(7) 0.0281(2) Uani 1 1 d . A .
O1 O 0.11045(9) 0.5826(3) 0.57760(9) 0.0640(4) Uani 1 1 d . A .
O2 O 0.20393(11) 0.1892(2) 0.54747(9) 0.0595(4) Uani 1 1 d . A .
O3 O 0.30342(8) 0.3244(2) 0.45184(9) 0.0486(3) Uani 1 1 d . A .
S1 S 0.24593(2) 0.36674(6) 0.51335(2) 0.03438(11) Uani 1 1 d . . .

loop_
_atom_site_aniso_label
_atom_site_aniso_U_11
_atom_site_aniso_U_22
_atom_site_aniso_U_33
_atom_site_aniso_U_23
_atom_site_aniso_U_13
_atom_site_aniso_U_12
C1 0.0394(7) 0.0501(8) 0.0343(7) -0.0126(6) 0.0177(6) -0.0100(6)
C5 0.0301(5) 0.0347(6) 0.0195(5) -0.0008(4) 0.0058(4) -0.0041(5)
C2 0.0318(13) 0.0488(17) 0.0400(16) -0.0049(13) 0.0112(11) 0.0019(12)
C3 0.0332(19) 0.0388(19) 0.0524(19) 0.0046(15) -0.0028(14) -0.0072(13)
C4 0.034(2) 0.0290(15) 0.024(2) 0.0024(13) 0.003(2) -0.0075(13)
C2' 0.031(2) 0.041(2) 0.073(3) -0.023(2) 0.015(2) -0.0018(16)
C3' 0.035(3) 0.046(3) 0.058(3) -0.014(2) -0.005(2) 0.012(3)
C4' 0.044(4) 0.041(3) 0.027(2) -0.002(2) -0.006(3) -0.004(3)
C6 0.0450(7) 0.0478(8) 0.0250(6) -0.0070(6) 0.0109(5) -0.0008(6)
C7 0.0287(5) 0.0333(6) 0.0262(5) -0.0025(5) 0.0023(4) -0.0034(5)
C8 0.0329(6) 0.0425(7) 0.0285(6) 0.0010(5) 0.0047(5) -0.0074(5)
C9 0.0317(6) 0.0584(9) 0.0259(6) -0.0037(6) 0.0043(5) -0.0053(6)
C10 0.0251(5) 0.0510(8) 0.0369(7) -0.0164(6) 0.0050(5) -0.0033(5)
C11 0.0357(7) 0.0355(7) 0.0477(8) -0.0076(6) 0.0051(6) -0.0072(6)
C12 0.0383(7) 0.0352(7) 0.0347(6) 0.0011(5) 0.0025(5) -0.0050(5)
C13 0.0423(8) 0.0753(13) 0.0475(9) -0.0291(9) 0.0038(7) -0.0130(8)
N1 0.0299(5) 0.0344(5) 0.0201(4) -0.0004(4) 0.0072(4) -0.0021(4)
O1 0.0529(7) 0.1160(13) 0.0281(5) -0.0154(7) 0.0196(5) -0.0221(8)
O2 0.0835(10) 0.0413(6) 0.0377(6) 0.0082(5) -0.0088(6) -0.0274(6)
O3 0.0466(6) 0.0541(7) 0.0398(6) -0.0133(5) 0.0039(5) 0.0160(5)
S1 0.04165(19) 0.02970(17) 0.02590(16) -0.00168(11) 0.00007(12) -0.00384(12)

loop_
_atom_type_symbol
_atom_type_description
_atom_type_scat_dispersion_real
_atom_type_scat_dispersion_imag
_atom_type_scat_source
C C 0.0033 0.0016 'International Tables Vol C Tables 4.2.6.8 and 6.1.1.4'
H H 0 0 'International Tables Vol C Tables 4.2.6.8 and 6.1.1.4'
N N 0.0061 0.0033 'International Tables Vol C Tables 4.2.6.8 and 6.1.1.4'
O O 0.0106 0.006 'International Tables Vol C Tables 4.2.6.8 and 6.1.1.4'
S S 0.1246 0.1234 'International Tables Vol C Tables 4.2.6.8 and 6.1.1.4'

loop_
_geom_angle_atom_site_label_1
_geom_angle_atom_site_label_2
_geom_angle_atom_site_label_3
_geom_angle
O1 C1 N1 120.85(17)
O1 C1 C2' 115.1(3)
N1 C1 C2' 122.0(3)
O1 C1 C2 127.07(18)
N1 C1 C2 111.50(16)
C6 C5 N1 121.63(13)
C6 C5 C4' 124.8(7)
N1 C5 C4' 112.8(7)
C6 C5 C4 126.3(4)
C3 C2 C1 112.5(4)
C3 C2 H2A 109.1
C1 C2 H2A 109.1
C3 C2 H2B 109.1
C1 C2 H2B 109.1
H2A C2 H2B 107.8
C4 C3 C2 113.5(5)
C4 C3 H3A 108.9
C2 C3 H3A 108.9
C4 C3 H3B 108.9
C2 C3 H3B 108.9
H3A C3 H3B 107.7
C5 C4 C3 109.2(5)
C5 C4 H4A 109.8
C3 C4 H4A 109.8
C5 C4 H4B 109.8
C3 C4 H4B 109.8
H4A C4 H4B 108.3
C1 C2' C3' 118.1(5)
C1 C2' H2C 107.8
C3' C2' H2C 107.8
C1 C2' H2D 107.8
C3' C2' H2D 107.8
H2C C2' H2D 107.1
C2' C3' C4' 111.3(9)
C2' C3' H3C 109.4
C4' C3' H3C 109.4
C2' C3' H3D 109.4
C4' C3' H3D 109.4
H3C C3' H3D 108
C5 C4' C3' 109.7(9)
C5 C4' H4C 109.7
C3' C4' H4C 109.7
C5 C4' H4D 109.7
C3' C4' H4D 109.7
H4C C4' H4D 108.2
C5 C6 H6A 120
C5 C6 H6B 120
H6A C6 H6B 120
C8 C7 C12 121.37(12)
C8 C7 S1 118.55(11)
C12 C7 S1 119.89(10)
C7 C8 C9 118.73(14)
C7 C8 H8 120.6
C9 C8 H8 120.6
C10 C9 C8 121.32(14)
C10 C9 H9 119.3
C8 C9 H9 119.3
C9 C10 C11 118.62(13)
C9 C10 C13 120.92(16)
C11 C10 C13 120.46(16)
C12 C11 C10 121.16(14)
C12 C11 H11 119.4
C10 C11 H11 119.4
C11 C12 C7 118.80(14)
C11 C12 H12 120.6
C7 C12 H12 120.6
C10 C13 H13A 109.5
C10 C13 H13B 109.5
H13A C13 H13B 109.5
C10 C13 H13C 109.5
H13A C13 H13C 109.5
H13B C13 H13C 109.5
C1 N1 C5 118.19(12)
C1 N1 S1 118.60(10)
C5 N1 S1 122.79(9)
O3 S1 O2 118.93(9)
O3 S1 N1 105.69(6)
O2 S1 N1 108.85(8)
O3 S1 C7 108.36(7)
O2 S1 C7 109.22(7)
N1 S1 C7 104.87(6)

loop_
_geom_bond_atom_site_label_1
_geom_bond_atom_site_label_2
_geom_bond_distance
C1 O1 1.2077(19)
C1 N1 1.4050(18)
C1 C2' 1.416(5)
C1 C2 1.579(3)
C5 C6 1.3231(18)
C5 N1 1.4480(15)
C5 C4' 1.484(12)
C5 C4 1.506(7)
C2 C3 1.542(6)
C2 H2A 0.99
C2 H2B 0.99
C3 C4 1.524(7)
C3 H3A 0.99
C3 H3B 0.99
C4 H4A 0.99
C4 H4B 0.99
C2' C3' 1.480(10)
C2' H2C 0.99
C2' H2D 0.99
C3' C4' 1.511(11)
C3' H3C 0.99
C3' H3D 0.99
C4' H4C 0.99
C4' H4D 0.99
C6 H6A 0.95
C6 H6B 0.95
C7 C8 1.3847(19)
C7 C12 1.390(2)
C7 S1 1.7594(13)
C8 C9 1.393(2)
C8 H8 0.95
C9 C10 1.387(2)
C9 H9 0.95
C10 C11 1.395(2)
C10 C13 1.507(2)
C11 C12 1.388(2)
C11 H11 0.95
C12 H12 0.95
C13 H13A 0.98
C13 H13B 0.98
C13 H13C 0.98
N1 S1 1.6829(12)
O2 S1 1.4288(13)
O3 S1 1.4266(13)
